data_4105535
loop_
_publ_author_name
'Urs Gellrich'
'Jing Huang'
'Wolfgang Seiche'
'Manfred Keller'
'Markus Meuwly'
'Bernhard Breit'

_publ_contact_author_address
;Institut f\"ur Organische Chemie und Biochemie
Albert-Ludwigs-Universit\"at Freiburg
Albertstr. 21
D-79104 Freiburg
Germany
;
_publ_contact_author_email bernhard.breit@organik.chemie.uni-freiburg.de
_publ_contact_author_fax +49-761-203-8715
_publ_contact_author_name 'Prof. Dr. Bernhard Breit'
_publ_contact_author_phone +49-761-203-6051
_publ_section_title
;
 Ligand Self-Assembling through Complementary Hydrogen-Bonding in the
 Coordination Sphere of a Transition Metal Center: The
 6-Diphenylphosphanylpyridin-2(1H)-one System
;
_journal_name_full 'Journal of the American Chemical Society'
_journal_page_first 964
_journal_page_last 975
_journal_paper_doi 10.1021/ja108639e
_journal_volume 133
_journal_year 2011
_chemical_formula_sum 'C17 H14 N O P'
_chemical_formula_weight 279.26
_chemical_name_systematic
; 
 ? 
;
_space_group_IT_number 2
_symmetry_cell_setting triclinic
_symmetry_space_group_name_Hall '-P 1'
_symmetry_space_group_name_H-M 'P -1'
_atom_sites_solution_hydrogens geom
_atom_sites_solution_primary direct
_atom_sites_solution_secondary difmap
_audit_creation_method SHELXL-97
_cell_angle_alpha 70.430(2)
_cell_angle_beta 75.028(3)
_cell_angle_gamma 79.883(3)
_cell_formula_units_Z 2
_cell_length_a 8.4262(4)
_cell_length_b 9.0456(4)
_cell_length_c 10.2473(6)
_cell_measurement_reflns_used 5903
_cell_measurement_temperature 100(2)
_cell_measurement_theta_max 27.485
_cell_measurement_theta_min 0.998
_cell_volume 707.53(6)
_computing_cell_refinement 'HKL Scalepack (Otwinowski & Minor 1997)'
_computing_data_collection 'Collect (Nonius BV, 1997-2000)'
_computing_data_reduction 'HKL Denzo and Scalepack (Otwinowski & Minor 1997)'
_computing_structure_refinement 'SHELXL-97 (Sheldrick, 1997)'
_computing_structure_solution 'SIR-97 (Giacovazzo, 1997)'
_diffrn_ambient_temperature 100(2)
_diffrn_detector_area_resol_mean 9
_diffrn_measured_fraction_theta_full 0.990
_diffrn_measured_fraction_theta_max 0.990
_diffrn_measurement_device '95mm CCD camera on \k-goniostat'
_diffrn_measurement_device_type KappaCCD
_diffrn_measurement_method CCD
_diffrn_radiation_monochromator 'horizonally mounted graphite crystal'
_diffrn_radiation_type MoK\a
_diffrn_radiation_wavelength 0.71073
_diffrn_reflns_av_R_equivalents 0.0245
_diffrn_reflns_av_sigmaI/netI 0.0515
_diffrn_reflns_limit_h_max 10
_diffrn_reflns_limit_h_min -10
_diffrn_reflns_limit_k_max 11
_diffrn_reflns_limit_k_min -11
_diffrn_reflns_limit_l_max 13
_diffrn_reflns_limit_l_min -13
_diffrn_reflns_number 5091
_diffrn_reflns_theta_full 27.56
_diffrn_reflns_theta_max 27.56
_diffrn_reflns_theta_min 2.94
_exptl_absorpt_coefficient_mu 0.188
_exptl_absorpt_correction_type none
_exptl_crystal_colour white
_exptl_crystal_density_diffrn 1.311
_exptl_crystal_description irregular
_exptl_crystal_F_000 292
_exptl_crystal_size_max 0.22
_exptl_crystal_size_mid 0.12
_exptl_crystal_size_min 0.1
_refine_diff_density_max 0.398
_refine_diff_density_min -0.282
_refine_diff_density_rms 0.050
_refine_ls_extinction_method none
_refine_ls_goodness_of_fit_ref 1.031
_refine_ls_hydrogen_treatment mixed
_refine_ls_matrix_type full
_refine_ls_number_parameters 237
_refine_ls_number_reflns 3239
_refine_ls_number_restraints 0
_refine_ls_restrained_S_all 1.031
_refine_ls_R_factor_all 0.0541
_refine_ls_R_factor_gt 0.0380
_refine_ls_shift/su_max 0.000
_refine_ls_shift/su_mean 0.000
_refine_ls_structure_factor_coef Fsqd
_refine_ls_weighting_details 'calc w=1/[\s^2^(Fo^2^)+(0.0400P)^2^+0.1702P] where P=(Fo^2^+2Fc^2^)/3'
_refine_ls_weighting_scheme calc
_refine_ls_wR_factor_gt 0.0896
_refine_ls_wR_factor_ref 0.0963
_reflns_number_gt 2572
_reflns_number_total 3239
_reflns_threshold_expression >2sigma(I)
_cod_data_source_file ja108639e_si_003.cif
_cod_data_source_block mk276al
_cod_original_sg_symbol_H-M 'P -1 '
_cod_database_code 4105535

loop_
_symmetry_equiv_pos_as_xyz
'x, y, z'
'-x, -y, -z'

loop_
_atom_site_label
_atom_site_type_symbol
_atom_site_fract_x
_atom_site_fract_y
_atom_site_fract_z
_atom_site_U_iso_or_equiv
_atom_site_adp_type
_atom_site_occupancy
_atom_site_symmetry_multiplicity
_atom_site_calc_flag
C11 C 0.11632(18) 0.31291(17) 0.77038(16) 0.0216(3) Uani 1 1 d
C12 C 0.0637(2) 0.33169(18) 0.64619(18) 0.0268(4) Uani 1 1 d
C13 C -0.0821(2) 0.2753(2) 0.65306(19) 0.0313(4) Uani 1 1 d
C14 C -0.1759(2) 0.19690(19) 0.78316(19) 0.0307(4) Uani 1 1 d
C15 C -0.1243(2) 0.17548(19) 0.90696(19) 0.0284(4) Uani 1 1 d
C16 C 0.02129(19) 0.23373(18) 0.90036(17) 0.0241(3) Uani 1 1 d
C21 C 0.25948(18) 0.60192(17) 0.68612(15) 0.0210(3) Uani 1 1 d
C22 C 0.3758(2) 0.69021(19) 0.57741(16) 0.0241(3) Uani 1 1 d
C23 C 0.3441(2) 0.85289(19) 0.52190(18) 0.0289(4) Uani 1 1 d
C24 C 0.1968(2) 0.9287(2) 0.57578(18) 0.0315(4) Uani 1 1 d
C25 C 0.0794(2) 0.8418(2) 0.68298(19) 0.0314(4) Uani 1 1 d
C26 C 0.1096(2) 0.67933(19) 0.73714(17) 0.0259(3) Uani 1 1 d
C31 C 0.33035(17) 0.35116(17) 0.92905(16) 0.0203(3) Uani 1 1 d
C32 C 0.29192(19) 0.45567(19) 1.00480(17) 0.0232(3) Uani 1 1 d
C33 C 0.3217(2) 0.40683(19) 1.14385(17) 0.0254(3) Uani 1 1 d
C34 C 0.38982(19) 0.25883(19) 1.20131(17) 0.0248(3) Uani 1 1 d
C35 C 0.43674(18) 0.14864(18) 1.12125(16) 0.0221(3) Uani 1 1 d
N1 N 0.39974(15) 0.20207(15) 0.98882(14) 0.0213(3) Uani 1 1 d
O1 O 0.50649(13) 0.01296(12) 1.16380(12) 0.0267(3) Uani 1 1 d
P1 P 0.31357(5) 0.38886(5) 0.74505(4) 0.02140(13) Uani 1 1 d
H12 H 0.131(2) 0.386(2) 0.552(2) 0.034(5) Uiso 1 1 d
H13 H -0.115(2) 0.292(2) 0.568(2) 0.041(5) Uiso 1 1 d
H14 H -0.270(2) 0.154(2) 0.785(2) 0.035(5) Uiso 1 1 d
H15 H -0.191(2) 0.123(2) 0.997(2) 0.028(4) Uiso 1 1 d
H16 H 0.058(2) 0.217(2) 0.987(2) 0.028(4) Uiso 1 1 d
H1N H 0.426(2) 0.133(2) 0.941(2) 0.038(5) Uiso 1 1 d
H22 H 0.476(2) 0.638(2) 0.5383(19) 0.024(4) Uiso 1 1 d
H23 H 0.423(2) 0.911(2) 0.443(2) 0.041(5) Uiso 1 1 d
H24 H 0.174(2) 1.044(2) 0.536(2) 0.036(5) Uiso 1 1 d
H25 H -0.020(2) 0.891(2) 0.720(2) 0.040(5) Uiso 1 1 d
H26 H 0.026(2) 0.618(2) 0.809(2) 0.032(5) Uiso 1 1 d
H32 H 0.247(2) 0.560(2) 0.9641(18) 0.025(4) Uiso 1 1 d
H33 H 0.292(2) 0.483(2) 1.197(2) 0.033(5) Uiso 1 1 d
H34 H 0.415(2) 0.224(2) 1.293(2) 0.029(4) Uiso 1 1 d

loop_
_atom_site_aniso_label
_atom_site_aniso_U_11
_atom_site_aniso_U_22
_atom_site_aniso_U_33
_atom_site_aniso_U_23
_atom_site_aniso_U_13
_atom_site_aniso_U_12
C11 0.0241(8) 0.0180(7) 0.0236(8) -0.0076(6) -0.0072(6) 0.0010(6)
C12 0.0331(9) 0.0246(8) 0.0244(8) -0.0075(7) -0.0087(7) -0.0037(7)
C13 0.0395(10) 0.0292(9) 0.0328(9) -0.0131(7) -0.0169(8) -0.0017(7)
C14 0.0285(9) 0.0238(8) 0.0446(11) -0.0138(7) -0.0115(8) -0.0031(7)
C15 0.0266(8) 0.0222(8) 0.0336(9) -0.0068(7) -0.0037(7) -0.0027(7)
C16 0.0267(8) 0.0215(8) 0.0236(8) -0.0060(6) -0.0066(7) -0.0011(6)
C21 0.0237(8) 0.0228(8) 0.0177(7) -0.0056(6) -0.0065(6) -0.0031(6)
C22 0.0260(8) 0.0293(8) 0.0199(8) -0.0076(7) -0.0075(7) -0.0058(7)
C23 0.0381(10) 0.0277(8) 0.0223(8) -0.0014(7) -0.0097(7) -0.0143(7)
C24 0.0456(11) 0.0220(9) 0.0290(9) -0.0046(7) -0.0155(8) -0.0044(8)
C25 0.0355(10) 0.0279(9) 0.0305(9) -0.0097(7) -0.0112(8) 0.0055(8)
C26 0.0276(8) 0.0257(8) 0.0218(8) -0.0046(7) -0.0051(7) -0.0021(7)
C31 0.0176(7) 0.0216(7) 0.0204(7) -0.0042(6) -0.0041(6) -0.0029(6)
C32 0.0232(8) 0.0215(8) 0.0236(8) -0.0048(6) -0.0062(6) -0.0018(6)
C33 0.0282(8) 0.0260(8) 0.0245(8) -0.0104(7) -0.0057(7) -0.0037(7)
C34 0.0286(8) 0.0270(8) 0.0214(8) -0.0072(6) -0.0082(7) -0.0056(7)
C35 0.0223(7) 0.0225(8) 0.0219(8) -0.0046(6) -0.0064(6) -0.0055(6)
N1 0.0233(7) 0.0203(7) 0.0216(7) -0.0068(5) -0.0071(5) -0.0014(5)
O1 0.0338(6) 0.0216(6) 0.0254(6) -0.0050(5) -0.0121(5) 0.0001(5)
P1 0.0225(2) 0.0220(2) 0.0187(2) -0.00548(15) -0.00442(15) -0.00110(15)

loop_
_atom_type_symbol
_atom_type_description
_atom_type_scat_dispersion_real
_atom_type_scat_dispersion_imag
_atom_type_scat_source
C C 0.0033 0.0016 'International Tables Vol C Tables 4.2.6.8 and 6.1.1.4'
H H 0.0000 0.0000 'International Tables Vol C Tables 4.2.6.8 and 6.1.1.4'
N N 0.0061 0.0033 'International Tables Vol C Tables 4.2.6.8 and 6.1.1.4'
O O 0.0106 0.0060 'International Tables Vol C Tables 4.2.6.8 and 6.1.1.4'
P P 0.1023 0.0942 'International Tables Vol C Tables 4.2.6.8 and 6.1.1.4'

loop_
_geom_angle_atom_site_label_1
_geom_angle_atom_site_label_2
_geom_angle_atom_site_label_3
_geom_angle
C16 C11 C12 118.70(14)
C16 C11 P1 125.43(11)
C12 C11 P1 115.81(12)
C13 C12 C11 120.56(15)
C13 C12 H12 119.6(10)
C11 C12 H12 119.8(10)
C14 C13 C12 120.19(15)
C14 C13 H13 121.4(12)
C12 C13 H13 118.4(12)
C13 C14 C15 119.93(15)
C13 C14 H14 119.0(12)
C15 C14 H14 121.0(12)
C14 C15 C16 119.95(16)
C14 C15 H15 119.6(10)
C16 C15 H15 120.4(10)
C11 C16 C15 120.65(14)
C11 C16 H16 119.6(10)
C15 C16 H16 119.7(10)
C26 C21 C22 118.88(14)
C26 C21 P1 124.79(11)
C22 C21 P1 116.27(12)
C23 C22 C21 120.71(16)
C23 C22 H22 119.6(10)
C21 C22 H22 119.6(10)
C24 C23 C22 119.85(16)
C24 C23 H23 120.5(12)
C22 C23 H23 119.6(12)
C23 C24 C25 119.91(16)
C23 C24 H24 119.7(11)
C25 C24 H24 120.4(11)
C26 C25 C24 120.38(17)
C26 C25 H25 118.6(12)
C24 C25 H25 121.0(12)
C25 C26 C21 120.23(15)
C25 C26 H26 120.5(10)
C21 C26 H26 119.2(10)
C32 C31 N1 118.92(13)
C32 C31 P1 127.28(12)
N1 C31 P1 113.66(11)
C31 C32 C33 119.15(15)
C31 C32 H32 120.0(10)
C33 C32 H32 120.8(10)
C34 C33 C32 121.06(15)
C34 C33 H33 121.0(11)
C32 C33 H33 118.0(11)
C33 C34 C35 120.64(14)
C33 C34 H34 122.7(10)
C35 C34 H34 116.5(10)
O1 C35 N1 120.10(14)
O1 C35 C34 124.66(14)
N1 C35 C34 115.24(14)
C31 N1 C35 124.90(13)
C31 N1 H1N 120.0(13)
C35 N1 H1N 115.1(13)
C21 P1 C11 101.99(7)
C21 P1 C31 102.78(7)
C11 P1 C31 101.86(7)

loop_
_geom_bond_atom_site_label_1
_geom_bond_atom_site_label_2
_geom_bond_distance
C11 C16 1.393(2)
C11 C12 1.402(2)
C11 P1 1.8332(15)
C12 C13 1.388(2)
C12 H12 0.998(19)
C13 C14 1.387(3)
C13 H13 0.94(2)
C14 C15 1.388(2)
C14 H14 0.937(19)
C15 C16 1.395(2)
C15 H15 0.962(18)
C16 H16 0.969(18)
C21 C26 1.397(2)
C21 C22 1.398(2)
C21 P1 1.8277(15)
C22 C23 1.393(2)
C22 H22 0.953(18)
C23 C24 1.384(3)
C23 H23 0.97(2)
C24 C25 1.392(3)
C24 H24 0.991(19)
C25 C26 1.389(2)
C25 H25 0.93(2)
C26 H26 0.977(19)
C31 C32 1.362(2)
C31 N1 1.3749(19)
C31 P1 1.8388(15)
C32 C33 1.419(2)
C32 H32 0.949(17)
C33 C34 1.358(2)
C33 H33 0.977(19)
C34 C35 1.437(2)
C34 H34 0.956(18)
C35 O1 1.2500(18)
C35 N1 1.3778(19)
N1 H1N 0.88(2)

loop_
_geom_torsion_atom_site_label_1
_geom_torsion_atom_site_label_2
_geom_torsion_atom_site_label_3
_geom_torsion_atom_site_label_4
_geom_torsion
C16 C11 C12 C13 1.3(2)
P1 C11 C12 C13 178.58(13)
C11 C12 C13 C14 -1.3(3)
C12 C13 C14 C15 0.4(3)
C13 C14 C15 C16 0.4(3)
C12 C11 C16 C15 -0.6(2)
P1 C11 C16 C15 -177.52(12)
C14 C15 C16 C11 -0.3(2)
C26 C21 C22 C23 0.8(2)
P1 C21 C22 C23 177.96(11)
C21 C22 C23 C24 0.8(2)
C22 C23 C24 C25 -1.4(2)
C23 C24 C25 C26 0.5(2)
C24 C25 C26 C21 1.1(2)
C22 C21 C26 C25 -1.8(2)
P1 C21 C26 C25 -178.63(12)
N1 C31 C32 C33 -1.2(2)
P1 C31 C32 C33 -176.57(11)
C31 C32 C33 C34 0.9(2)
C32 C33 C34 C35 1.3(2)
C33 C34 C35 O1 176.73(14)
C33 C34 C35 N1 -3.2(2)
C32 C31 N1 C35 -1.0(2)
P1 C31 N1 C35 175.07(11)
O1 C35 N1 C31 -176.85(13)
C34 C35 N1 C31 3.1(2)
C26 C21 P1 C11 37.30(14)
C22 C21 P1 C11 -139.63(11)
C26 C21 P1 C31 -67.97(14)
C22 C21 P1 C31 115.09(11)
C16 C11 P1 C21 -111.82(14)
C12 C11 P1 C21 71.15(13)
C16 C11 P1 C31 -5.83(15)
C12 C11 P1 C31 177.14(12)
C32 C31 P1 C21 6.87(15)
N1 C31 P1 C21 -168.75(10)
C32 C31 P1 C11 -98.50(14)
N1 C31 P1 C11 85.87(11)
